data_2244019
loop_
_publ_author_name
'Al-Taifi, Elham A.'
'Marae, Islam S.'
'El-Ossaily, Yasser A.'
'Mohamed, Shaaban K.'
'Mague, Joel T.'
'Akkurt, Mehmet'
'Bakhite, Etify A.'

_publ_section_title
;
 Crystal structure and Hirshfeld surface analysis of
 2-{[7-acetyl-4-cyano-6-hydroxy-8-(4-methoxyphenyl)-1,6-dimethyl-5,6,7,8-tetrahydroisoquinolin-3-yl]sulfanyl}acetic
 acid ethyl ester
;
_journal_coeditor_code VM2259
_journal_issue 2
_journal_name_full 'Acta Crystallographica Section E'
_journal_page_first 220
_journal_page_last 224
_journal_paper_doi 10.1107/S2056989022000378
_journal_volume 78
_journal_year 2022
_chemical_formula_iupac 'C25 H28 N2 O5 S'
_chemical_formula_moiety 'C25 H28 N2 O5 S'
_chemical_formula_sum 'C25 H28 N2 O5 S'
_chemical_formula_weight 468.55
_chemical_name_systematic
'Ethyl 2-{[7-acetyl-4-cyano-6-hydroxy-8-(4-methoxyphenyl)-1,6-dimethyl-5,6,7,8-tetrahydroisoquinolin-3-yl]sulfanyl}acetate'
_space_group_crystal_system triclinic
_space_group_IT_number 2
_space_group_name_Hall '-P 1'
_space_group_name_H-M_alt 'P -1'
_atom_sites_solution_hydrogens geom
_atom_sites_solution_primary dual
_atom_sites_solution_secondary difmap
_audit_creation_method SHELXL-2018/3
_cell_angle_alpha 83.2960(10)
_cell_angle_beta 80.7700(10)
_cell_angle_gamma 75.6380(10)
_cell_formula_units_Z 2
_cell_length_a 10.0643(6)
_cell_length_b 10.3592(7)
_cell_length_c 12.0685(8)
_cell_measurement_reflns_used 9995
_cell_measurement_temperature 150(2)
_cell_measurement_theta_max 29.4986
_cell_measurement_theta_min 2.5300
_cell_volume 1199.23(13)
_computing_cell_refinement
;
<i>SAINT</i> (Bruker, 2016)
;
_computing_data_collection
;
<i>APEX3</i> (Bruker, 2016)
;
_computing_data_reduction
;
<i>SAINT</i> (Bruker, 2016)
;
_computing_molecular_graphics
;
<i>DIAMOND</i> (Brandenburg & Putz, 2012)
;
_computing_publication_material
;
<i>SHELXTL</i> (Sheldrick, 2008)
;
_computing_structure_refinement
;
<i>SHELXL2018/3</i> (Sheldrick, 2015b)
;
_computing_structure_solution
;
<i>SHELXT2014/5</i> (Sheldrick, 2015a)
;
_diffrn_ambient_temperature 150(2)
_diffrn_detector_area_resol_mean 8.3333
_diffrn_measured_fraction_theta_full 0.991
_diffrn_measured_fraction_theta_max 0.964
_diffrn_measurement_device_type 'Bruker SMART APEX CCD'
_diffrn_measurement_method '\f and \w scans'
_diffrn_radiation_monochromator graphite
_diffrn_radiation_type MoK\a
_diffrn_radiation_wavelength 0.71073
_diffrn_reflns_av_R_equivalents 0.0228
_diffrn_reflns_av_unetI/netI 0.0297
_diffrn_reflns_limit_h_max 13
_diffrn_reflns_limit_h_min -13
_diffrn_reflns_limit_k_max 14
_diffrn_reflns_limit_k_min -14
_diffrn_reflns_limit_l_max 16
_diffrn_reflns_limit_l_min -16
_diffrn_reflns_number 22695
_diffrn_reflns_theta_full 28.500
_diffrn_reflns_theta_max 29.603
_diffrn_reflns_theta_min 1.715
_diffrn_source 'fine-focus sealed tube'
_exptl_absorpt_coefficient_mu 0.173
_exptl_absorpt_correction_T_max 0.96
_exptl_absorpt_correction_T_min 0.82
_exptl_absorpt_correction_type multi-scan
_exptl_absorpt_process_details
;
(<i>SADABS</i>; Krause <i>et al.</i>, 2015)
;
_exptl_crystal_colour colourless
_exptl_crystal_density_diffrn 1.298
_exptl_crystal_density_method 'not measured'
_exptl_crystal_description block
_exptl_crystal_F_000 496
_exptl_crystal_size_max 0.346
_exptl_crystal_size_mid 0.288
_exptl_crystal_size_min 0.265
_refine_diff_density_max 0.713
_refine_diff_density_min -0.216
_refine_ls_extinction_method none
_refine_ls_goodness_of_fit_ref 1.107
_refine_ls_hydrogen_treatment mixed
_refine_ls_matrix_type full
_refine_ls_number_parameters 305
_refine_ls_number_reflns 6509
_refine_ls_number_restraints 0
_refine_ls_restrained_S_all 1.107
_refine_ls_R_factor_all 0.0558
_refine_ls_R_factor_gt 0.0449
_refine_ls_shift/su_max 0.000
_refine_ls_shift/su_mean 0.000
_refine_ls_structure_factor_coef Fsqd
_refine_ls_weighting_details 'w=1/[\s^2^(Fo^2^)+(0.0848P)^2^+0.0389P] where P=(Fo^2^+2Fc^2^)/3'
_refine_ls_weighting_scheme calc
_refine_ls_wR_factor_gt 0.1264
_refine_ls_wR_factor_ref 0.1327
_reflns_number_gt 5177
_reflns_number_total 6509
_reflns_threshold_expression 'I > 2\s(I)'
_cod_data_source_file vm2259sup1.cif
_cod_data_source_block I
_cod_database_code 2244019
_shelx_space_group_comment
;
The symmetry employed for this shelxl refinement is uniquely defined
by the following loop, which should always be used as a source of
symmetry information in preference to the above space-group names.
They are only intended as comments.
;
_shelx_estimated_absorpt_t_min 0.942
_shelx_estimated_absorpt_t_max 0.956

loop_
_space_group_symop_operation_xyz
'x, y, z'
'-x, -y, -z'

loop_
_atom_site_type_symbol
_atom_site_label
_atom_site_fract_x
_atom_site_fract_y
_atom_site_fract_z
_atom_site_U_iso_or_equiv
_atom_site_adp_type
_atom_site_calc_flag
_atom_site_occupancy
_atom_site_disorder_assembly
_atom_site_disorder_group
S S1 0.40179(4) 0.33194(3) 0.67126(2) 0.02919(11) Uani d 1 . .
O O1 -0.01601(8) 0.26808(9) -0.00282(7) 0.0261(2) Uani d 1 . .
O O2 0.65454(10) 0.31103(10) -0.03628(7) 0.0325(2) Uani d 1 . .
O O3 0.76674(8) 0.24179(8) 0.18545(7) 0.02199(18) Uani d 1 . .
H H3 0.8202(16) 0.2524(10) 0.1190(13) 0.033 Uiso calc 1 . .
O O4 0.08897(11) 0.46076(12) 0.66388(9) 0.0455(3) Uani d 1 . .
O O5 0.13749(11) 0.65264(10) 0.58156(8) 0.0357(2) Uani d 1 . .
N N1 0.35085(10) 0.41231(10) 0.46279(8) 0.0208(2) Uani d 1 . .
N N2 0.67128(14) 0.03469(14) 0.60676(11) 0.0424(3) Uani d 1 . .
C C1 0.46954(11) 0.29768(11) 0.16884(9) 0.0159(2) Uani d 1 . .
H H1 0.500590 0.379658 0.134272 0.019 Uiso calc 1 . .
C C2 0.57706(11) 0.17513(11) 0.12120(9) 0.0173(2) Uani d 1 . .
H H2 0.531350 0.098468 0.129582 0.021 Uiso calc 1 . .
C C3 0.70498(11) 0.13262(11) 0.18391(9) 0.0193(2) Uani d 1 . .
C C4 0.65493(12) 0.09343(12) 0.30675(10) 0.0223(2) Uani d 1 . .
H H4A 0.620266 0.011333 0.310543 0.027 Uiso calc 1 . .
H H4B 0.734138 0.072924 0.350225 0.027 Uiso calc 1 . .
C C5 0.54209(11) 0.20148(11) 0.35998(9) 0.0179(2) Uani d 1 . .
C C6 0.52467(11) 0.20985(12) 0.47729(9) 0.0199(2) Uani d 1 . .
C C7 0.42631(12) 0.31658(12) 0.52466(9) 0.0205(2) Uani d 1 . .
C C8 0.36570(11) 0.40524(11) 0.35083(9) 0.0177(2) Uani d 1 . .
C C9 0.45724(11) 0.29873(11) 0.29599(9) 0.0166(2) Uani d 1 . .
C C10 0.33305(11) 0.30117(11) 0.12715(9) 0.0176(2) Uani d 1 . .
C C11 0.24375(12) 0.22431(12) 0.18378(9) 0.0206(2) Uani d 1 . .
H H11 0.263234 0.176107 0.253526 0.025 Uiso calc 1 . .
C C12 0.12671(12) 0.21705(12) 0.13990(10) 0.0227(2) Uani d 1 . .
H H12 0.065702 0.165748 0.180301 0.027 Uiso calc 1 . .
C C13 0.09882(11) 0.28515(12) 0.03646(9) 0.0200(2) Uani d 1 . .
C C14 0.18526(12) 0.36397(12) -0.02017(9) 0.0225(2) Uani d 1 . .
H H14 0.165733 0.412138 -0.089914 0.027 Uiso calc 1 . .
C C15 0.30109(12) 0.37198(12) 0.02605(9) 0.0212(2) Uani d 1 . .
H H15 0.359409 0.427055 -0.012431 0.025 Uiso calc 1 . .
C C16 -0.03346(13) 0.32073(14) -0.11635(10) 0.0267(3) Uani d 1 . .
H H16A 0.052176 0.288044 -0.166573 0.040 Uiso calc 1 . .
H H16B -0.054905 0.418620 -0.120457 0.040 Uiso calc 1 . .
H H16C -0.109566 0.291484 -0.139534 0.040 Uiso calc 1 . .
C C17 0.61828(12) 0.20825(12) -0.00420(10) 0.0227(2) Uani d 1 . .
C C18 0.60948(18) 0.11357(16) -0.08583(12) 0.0404(4) Uani d 1 . .
H H18A 0.654485 0.138974 -0.160555 0.061 Uiso calc 1 . .
H H18B 0.512060 0.117187 -0.089559 0.061 Uiso calc 1 . .
H H18C 0.656149 0.022519 -0.060849 0.061 Uiso calc 1 . .
C C19 0.81182(13) 0.01430(13) 0.13312(11) 0.0280(3) Uani d 1 . .
H H19A 0.849094 0.041750 0.056329 0.042 Uiso calc 1 . .
H H19B 0.767456 -0.059489 0.131300 0.042 Uiso calc 1 . .
H H19C 0.887278 -0.015108 0.179227 0.042 Uiso calc 1 . .
C C20 0.60828(13) 0.11221(13) 0.54794(10) 0.0258(3) Uani d 1 . .
C C21 0.27853(12) 0.52205(12) 0.29046(10) 0.0236(2) Uani d 1 . .
H H21A 0.327912 0.540938 0.215809 0.035 Uiso calc 1 . .
H H21B 0.259623 0.600477 0.333793 0.035 Uiso calc 1 . .
H H21C 0.190956 0.501257 0.282226 0.035 Uiso calc 1 . .
C C22 0.31143(14) 0.50489(13) 0.67068(10) 0.0286(3) Uani d 1 . .
H H22A 0.305095 0.534976 0.746654 0.034 Uiso calc 1 . .
H H22B 0.366449 0.558138 0.617296 0.034 Uiso calc 1 . .
C C23 0.16744(14) 0.53363(14) 0.63858(10) 0.0303(3) Uani d 1 . .
C C24 0.00183(17) 0.68891(18) 0.54348(14) 0.0490(4) Uani d 1 . .
H H24A -0.072036 0.696185 0.608938 0.059 Uiso calc 1 . .
H H24B -0.007797 0.619864 0.497063 0.059 Uiso calc 1 . .
C C25 -0.0099(3) 0.8197(2) 0.4757(3) 0.0934(9) Uani d 1 . .
H H25A 0.062343 0.810824 0.410224 0.140 Uiso calc 1 . .
H H25B 0.001445 0.886882 0.522048 0.140 Uiso calc 1 . .
H H25C -0.101112 0.847711 0.450117 0.140 Uiso calc 1 . .

loop_
_atom_site_aniso_label
_atom_site_aniso_U_11
_atom_site_aniso_U_22
_atom_site_aniso_U_33
_atom_site_aniso_U_12
_atom_site_aniso_U_13
_atom_site_aniso_U_23
S1 0.0375(2) 0.03615(19) 0.01391(15) -0.00874(14) -0.00410(13) -0.00088(12)
O1 0.0185(4) 0.0418(5) 0.0196(4) -0.0100(4) -0.0083(3) 0.0052(4)
O2 0.0360(5) 0.0411(6) 0.0226(5) -0.0181(4) 0.0007(4) 0.0018(4)
O3 0.0192(4) 0.0271(4) 0.0219(4) -0.0090(3) -0.0012(3) -0.0056(3)
O4 0.0337(6) 0.0612(7) 0.0426(6) -0.0229(5) -0.0002(5) 0.0106(5)
O5 0.0392(5) 0.0333(5) 0.0325(5) -0.0047(4) -0.0021(4) -0.0057(4)
N1 0.0213(5) 0.0254(5) 0.0155(4) -0.0052(4) -0.0023(4) -0.0012(4)
N2 0.0461(7) 0.0444(7) 0.0312(6) -0.0021(6) -0.0128(6) 0.0117(5)
C1 0.0158(5) 0.0182(5) 0.0142(5) -0.0049(4) -0.0033(4) 0.0001(4)
C2 0.0163(5) 0.0195(5) 0.0168(5) -0.0050(4) -0.0017(4) -0.0027(4)
C3 0.0171(5) 0.0204(5) 0.0206(5) -0.0041(4) -0.0022(4) -0.0033(4)
C4 0.0207(5) 0.0217(6) 0.0214(6) -0.0006(4) -0.0038(4) 0.0020(4)
C5 0.0174(5) 0.0193(5) 0.0177(5) -0.0061(4) -0.0037(4) 0.0013(4)
C6 0.0188(5) 0.0237(6) 0.0171(5) -0.0059(4) -0.0049(4) 0.0034(4)
C7 0.0230(5) 0.0254(6) 0.0145(5) -0.0091(5) -0.0029(4) 0.0008(4)
C8 0.0158(5) 0.0223(5) 0.0154(5) -0.0053(4) -0.0023(4) -0.0012(4)
C9 0.0154(5) 0.0203(5) 0.0153(5) -0.0064(4) -0.0030(4) -0.0002(4)
C10 0.0168(5) 0.0206(5) 0.0151(5) -0.0031(4) -0.0032(4) -0.0018(4)
C11 0.0194(5) 0.0267(6) 0.0156(5) -0.0060(4) -0.0050(4) 0.0033(4)
C12 0.0183(5) 0.0314(6) 0.0193(5) -0.0099(5) -0.0038(4) 0.0048(5)
C13 0.0152(5) 0.0271(6) 0.0175(5) -0.0030(4) -0.0040(4) -0.0020(4)
C14 0.0216(5) 0.0291(6) 0.0157(5) -0.0045(5) -0.0054(4) 0.0031(4)
C15 0.0218(5) 0.0250(6) 0.0175(5) -0.0086(4) -0.0036(4) 0.0034(4)
C16 0.0222(6) 0.0387(7) 0.0197(6) -0.0058(5) -0.0095(5) 0.0020(5)
C17 0.0189(5) 0.0308(6) 0.0182(5) -0.0050(5) -0.0016(4) -0.0040(5)
C18 0.0571(10) 0.0423(8) 0.0242(7) -0.0115(7) -0.0059(6) -0.0121(6)
C19 0.0229(6) 0.0268(6) 0.0309(7) 0.0021(5) -0.0023(5) -0.0085(5)
C20 0.0283(6) 0.0292(6) 0.0191(6) -0.0073(5) -0.0042(5) 0.0043(5)
C21 0.0238(6) 0.0243(6) 0.0194(5) 0.0011(5) -0.0040(5) -0.0011(4)
C22 0.0335(7) 0.0344(7) 0.0209(6) -0.0127(5) -0.0005(5) -0.0081(5)
C23 0.0315(7) 0.0387(7) 0.0197(6) -0.0099(6) 0.0045(5) -0.0059(5)
C24 0.0383(8) 0.0555(10) 0.0449(9) 0.0022(7) -0.0026(7) -0.0031(8)
C25 0.0751(16) 0.0498(12) 0.139(3) 0.0112(11) -0.0281(16) 0.0228(14)

loop_
_atom_type_symbol
_atom_type_description
_atom_type_scat_dispersion_real
_atom_type_scat_dispersion_imag
_atom_type_scat_source
C C 0.0033 0.0016 'International Tables Vol C Tables 4.2.6.8 and 6.1.1.4'
H H 0.0000 0.0000 'International Tables Vol C Tables 4.2.6.8 and 6.1.1.4'
N N 0.0061 0.0033 'International Tables Vol C Tables 4.2.6.8 and 6.1.1.4'
O O 0.0106 0.0060 'International Tables Vol C Tables 4.2.6.8 and 6.1.1.4'
S S 0.1246 0.1234 'International Tables Vol C Tables 4.2.6.8 and 6.1.1.4'

loop_
_geom_angle_atom_site_label_1
_geom_angle_atom_site_label_2
_geom_angle_atom_site_label_3
_geom_angle_site_symmetry_1
_geom_angle_site_symmetry_3
_geom_angle
_geom_angle_publ_flag
C7 S1 C22 . . 98.39(6) ?
C13 O1 C16 . . 116.26(9) ?
C3 O3 H3 . . 109.5 ?
C23 O5 C24 . . 115.10(12) ?
C7 N1 C8 . . 119.27(10) ?
C9 C1 C10 . . 113.57(9) ?
C9 C1 C2 . . 113.46(9) ?
C10 C1 C2 . . 106.92(8) ?
C9 C1 H1 . . 107.5 ?
C10 C1 H1 . . 107.5 ?
C2 C1 H1 . . 107.5 ?
C17 C2 C3 . . 111.24(9) ?
C17 C2 C1 . . 108.37(9) ?
C3 C2 C1 . . 112.73(9) ?
C17 C2 H2 . . 108.1 ?
C3 C2 H2 . . 108.1 ?
C1 C2 H2 . . 108.1 ?
O3 C3 C4 . . 106.22(9) ?
O3 C3 C19 . . 110.37(9) ?
C4 C3 C19 . . 109.61(10) ?
O3 C3 C2 . . 111.05(9) ?
C4 C3 C2 . . 107.54(9) ?
C19 C3 C2 . . 111.84(9) ?
C5 C4 C3 . . 112.68(9) ?
C5 C4 H4A . . 109.1 ?
C3 C4 H4A . . 109.1 ?
C5 C4 H4B . . 109.1 ?
C3 C4 H4B . . 109.1 ?
H4A C4 H4B . . 107.8 ?
C9 C5 C6 . . 118.33(10) ?
C9 C5 C4 . . 121.92(10) ?
C6 C5 C4 . . 119.67(10) ?
C7 C6 C5 . . 119.09(10) ?
C7 C6 C20 . . 119.89(10) ?
C5 C6 C20 . . 121.00(11) ?
N1 C7 C6 . . 122.29(10) ?
N1 C7 S1 . . 116.98(9) ?
C6 C7 S1 . . 120.69(9) ?
N1 C8 C9 . . 122.66(10) ?
N1 C8 C21 . . 113.87(10) ?
C9 C8 C21 . . 123.45(10) ?
C5 C9 C8 . . 118.17(10) ?
C5 C9 C1 . . 121.80(10) ?
C8 C9 C1 . . 119.86(9) ?
C15 C10 C11 . . 118.27(10) ?
C15 C10 C1 . . 120.46(10) ?
C11 C10 C1 . . 121.02(9) ?
C12 C11 C10 . . 121.02(10) ?
C12 C11 H11 . . 119.5 ?
C10 C11 H11 . . 119.5 ?
C11 C12 C13 . . 119.91(10) ?
C11 C12 H12 . . 120.0 ?
C13 C12 H12 . . 120.0 ?
O1 C13 C14 . . 124.12(10) ?
O1 C13 C12 . . 116.04(10) ?
C14 C13 C12 . . 119.84(10) ?
C13 C14 C15 . . 119.48(10) ?
C13 C14 H14 . . 120.3 ?
C15 C14 H14 . . 120.3 ?
C10 C15 C14 . . 121.43(11) ?
C10 C15 H15 . . 119.3 ?
C14 C15 H15 . . 119.3 ?
O1 C16 H16A . . 109.5 ?
O1 C16 H16B . . 109.5 ?
H16A C16 H16B . . 109.5 ?
O1 C16 H16C . . 109.5 ?
H16A C16 H16C . . 109.5 ?
H16B C16 H16C . . 109.5 ?
O2 C17 C18 . . 121.16(12) ?
O2 C17 C2 . . 120.04(11) ?
C18 C17 C2 . . 118.78(11) ?
C17 C18 H18A . . 109.5 ?
C17 C18 H18B . . 109.5 ?
H18A C18 H18B . . 109.5 ?
C17 C18 H18C . . 109.5 ?
H18A C18 H18C . . 109.5 ?
H18B C18 H18C . . 109.5 ?
C3 C19 H19A . . 109.5 ?
C3 C19 H19B . . 109.5 ?
H19A C19 H19B . . 109.5 ?
C3 C19 H19C . . 109.5 ?
H19A C19 H19C . . 109.5 ?
H19B C19 H19C . . 109.5 ?
N2 C20 C6 . . 177.83(14) ?
C8 C21 H21A . . 109.5 ?
C8 C21 H21B . . 109.5 ?
H21A C21 H21B . . 109.5 ?
C8 C21 H21C . . 109.5 ?
H21A C21 H21C . . 109.5 ?
H21B C21 H21C . . 109.5 ?
C23 C22 S1 . . 114.39(9) ?
C23 C22 H22A . . 108.7 ?
S1 C22 H22A . . 108.7 ?
C23 C22 H22B . . 108.7 ?
S1 C22 H22B . . 108.7 ?
H22A C22 H22B . . 107.6 ?
O4 C23 O5 . . 124.65(13) ?
O4 C23 C22 . . 124.79(13) ?
O5 C23 C22 . . 110.53(11) ?
O5 C24 C25 . . 107.60(17) ?
O5 C24 H24A . . 110.2 ?
C25 C24 H24A . . 110.2 ?
O5 C24 H24B . . 110.2 ?
C25 C24 H24B . . 110.2 ?
H24A C24 H24B . . 108.5 ?
C24 C25 H25A . . 109.5 ?
C24 C25 H25B . . 109.5 ?
H25A C25 H25B . . 109.5 ?
C24 C25 H25C . . 109.5 ?
H25A C25 H25C . . 109.5 ?
H25B C25 H25C . . 109.5 ?

loop_
_geom_bond_atom_site_label_1
_geom_bond_atom_site_label_2
_geom_bond_site_symmetry_2
_geom_bond_distance
_geom_bond_publ_flag
S1 C7 . 1.7672(11) ?
S1 C22 . 1.7966(14) ?
O1 C13 . 1.3742(14) ?
O1 C16 . 1.4355(14) ?
O2 C17 . 1.2116(15) ?
O3 C3 . 1.4223(14) ?
O3 H3 . 0.903(17) ?
O4 C23 . 1.2046(17) ?
O5 C23 . 1.3298(17) ?
O5 C24 . 1.457(2) ?
N1 C7 . 1.3240(15) ?
N1 C8 . 1.3439(14) ?
N2 C20 . 1.1443(17) ?
C1 C9 . 1.5206(14) ?
C1 C10 . 1.5278(15) ?
C1 C2 . 1.5501(15) ?
C1 H1 . 1.0000 ?
C2 C17 . 1.5258(15) ?
C2 C3 . 1.5421(15) ?
C2 H2 . 1.0000 ?
C3 C4 . 1.5290(16) ?
C3 C19 . 1.5311(15) ?
C4 C5 . 1.5028(16) ?
C4 H4A . 0.9900 ?
C4 H4B . 0.9900 ?
C5 C9 . 1.3941(15) ?
C5 C6 . 1.4087(15) ?
C6 C7 . 1.3972(16) ?
C6 C20 . 1.4369(16) ?
C8 C9 . 1.4053(15) ?
C8 C21 . 1.4957(15) ?
C10 C15 . 1.3893(15) ?
C10 C11 . 1.3927(15) ?
C11 C12 . 1.3882(16) ?
C11 H11 . 0.9500 ?
C12 C13 . 1.3940(15) ?
C12 H12 . 0.9500 ?
C13 C14 . 1.3863(16) ?
C14 C15 . 1.3944(16) ?
C14 H14 . 0.9500 ?
C15 H15 . 0.9500 ?
C16 H16A . 0.9800 ?
C16 H16B . 0.9800 ?
C16 H16C . 0.9800 ?
C17 C18 . 1.4956(18) ?
C18 H18A . 0.9800 ?
C18 H18B . 0.9800 ?
C18 H18C . 0.9800 ?
C19 H19A . 0.9800 ?
C19 H19B . 0.9800 ?
C19 H19C . 0.9800 ?
C21 H21A . 0.9800 ?
C21 H21B . 0.9800 ?
C21 H21C . 0.9800 ?
C22 C23 . 1.5093(19) ?
C22 H22A . 0.9900 ?
C22 H22B . 0.9900 ?
C24 C25 . 1.488(3) ?
C24 H24A . 0.9900 ?
C24 H24B . 0.9900 ?
C25 H25A . 0.9800 ?
C25 H25B . 0.9800 ?
C25 H25C . 0.9800 ?

loop_
_geom_hbond_atom_site_label_D
_geom_hbond_atom_site_label_H
_geom_hbond_atom_site_label_A
_geom_hbond_site_symmetry_A
_geom_hbond_distance_DH
_geom_hbond_distance_HA
_geom_hbond_distance_DA
_geom_hbond_angle_DHA
_geom_hbond_publ_flag
O3 H3 O1 1_655 0.903(16) 2.051(16) 2.9283(12) 163.8(15) yes
C16 H16C O2 1_455 0.98 2.47 3.1566(15) 127 yes
C21 H21A O2 2_665 0.98 2.51 3.3956(15) 150 yes
C22 H22A O3 2_666 0.99 2.44 3.1815(15) 131 yes
C22 H22B Cg1 2_666 0.99 2.58 3.4559(15) 147 y
C24 H24B O4 2_566 0.99 2.52 3.442(2) 154 yes

loop_
_geom_torsion_atom_site_label_1
_geom_torsion_atom_site_label_2
_geom_torsion_atom_site_label_3
_geom_torsion_atom_site_label_4
_geom_torsion_site_symmetry_1
_geom_torsion_site_symmetry_2
_geom_torsion_site_symmetry_3
_geom_torsion_site_symmetry_4
_geom_torsion
_geom_torsion_publ_flag
C9 C1 C2 C17 . . . . -159.86(9) ?
C10 C1 C2 C17 . . . . 74.15(10) ?
C9 C1 C2 C3 . . . . -36.30(12) ?
C10 C1 C2 C3 . . . . -162.29(9) ?
C17 C2 C3 O3 . . . . 67.55(12) ?
C1 C2 C3 O3 . . . . -54.40(12) ?
C17 C2 C3 C4 . . . . -176.63(9) ?
C1 C2 C3 C4 . . . . 61.42(12) ?
C17 C2 C3 C19 . . . . -56.24(13) ?
C1 C2 C3 C19 . . . . -178.19(9) ?
O3 C3 C4 C5 . . . . 64.88(12) ?
C19 C3 C4 C5 . . . . -175.88(10) ?
C2 C3 C4 C5 . . . . -54.09(12) ?
C3 C4 C5 C9 . . . . 23.77(15) ?
C3 C4 C5 C6 . . . . -153.08(10) ?
C9 C5 C6 C7 . . . . -1.73(16) ?
C4 C5 C6 C7 . . . . 175.24(10) ?
C9 C5 C6 C20 . . . . 179.59(11) ?
C4 C5 C6 C20 . . . . -3.44(17) ?
C8 N1 C7 C6 . . . . 2.08(18) ?
C8 N1 C7 S1 . . . . 179.98(8) ?
C5 C6 C7 N1 . . . . -1.67(18) ?
C20 C6 C7 N1 . . . . 177.03(11) ?
C5 C6 C7 S1 . . . . -179.50(8) ?
C20 C6 C7 S1 . . . . -0.80(16) ?
C22 S1 C7 N1 . . . . -15.41(11) ?
C22 S1 C7 C6 . . . . 162.54(10) ?
C7 N1 C8 C9 . . . . 0.94(17) ?
C7 N1 C8 C21 . . . . -177.79(10) ?
C6 C5 C9 C8 . . . . 4.47(16) ?
C4 C5 C9 C8 . . . . -172.42(10) ?
C6 C5 C9 C1 . . . . 179.69(10) ?
C4 C5 C9 C1 . . . . 2.79(16) ?
N1 C8 C9 C5 . . . . -4.26(16) ?
C21 C8 C9 C5 . . . . 174.35(10) ?
N1 C8 C9 C1 . . . . -179.57(10) ?
C21 C8 C9 C1 . . . . -0.96(16) ?
C10 C1 C9 C5 . . . . 125.98(11) ?
C2 C1 C9 C5 . . . . 3.61(14) ?
C10 C1 C9 C8 . . . . -58.88(13) ?
C2 C1 C9 C8 . . . . 178.74(9) ?
C9 C1 C10 C15 . . . . 143.67(11) ?
C2 C1 C10 C15 . . . . -90.40(12) ?
C9 C1 C10 C11 . . . . -42.15(14) ?
C2 C1 C10 C11 . . . . 83.77(12) ?
C15 C10 C11 C12 . . . . 0.81(17) ?
C1 C10 C11 C12 . . . . -173.49(10) ?
C10 C11 C12 C13 . . . . 1.36(18) ?
C16 O1 C13 C14 . . . . 9.11(16) ?
C16 O1 C13 C12 . . . . -170.76(10) ?
C11 C12 C13 O1 . . . . 177.43(10) ?
C11 C12 C13 C14 . . . . -2.44(18) ?
O1 C13 C14 C15 . . . . -178.52(11) ?
C12 C13 C14 C15 . . . . 1.34(18) ?
C11 C10 C15 C14 . . . . -1.94(17) ?
C1 C10 C15 C14 . . . . 172.40(10) ?
C13 C14 C15 C10 . . . . 0.87(18) ?
C3 C2 C17 O2 . . . . -73.61(14) ?
C1 C2 C17 O2 . . . . 50.84(14) ?
C3 C2 C17 C18 . . . . 107.90(13) ?
C1 C2 C17 C18 . . . . -127.65(12) ?
C7 S1 C22 C23 . . . . 69.08(10) ?
C24 O5 C23 O4 . . . . -3.71(19) ?
C24 O5 C23 C22 . . . . 178.31(11) ?
S1 C22 C23 O4 . . . . 36.21(17) ?
S1 C22 C23 O5 . . . . -145.80(9) ?
C23 O5 C24 C25 . . . . -176.43(17) ?

_cod_database_fobs_code 2244019
